data_4030866
loop_
_publ_author_name
'Kutlu, I.'
'Meyer, G.'
'Oczko, G.'
'Legendziewicz, J.'

_publ_section_title
;
 Synthesis and crystal strucyure of the heteronuclear chain
 trichloroacetate CuNd2(Cl3CCOO)8.6H2O
;
_journal_name_full 'European Journal of Solid State and Inorganic Chemistry'
_journal_page_first 231
_journal_page_last 238
_journal_volume 34
_journal_year 1997
_chemical_formula_sum 'C16 H12 Cl24 Cu Nd2 O22'
_chemical_formula_weight 1759.15
_space_group_IT_number 2
_symmetry_cell_setting triclinic
_symmetry_Int_Tables_number 2
_symmetry_space_group_name_Hall '-P 1'
_symmetry_space_group_name_H-M 'P -1'
_cell_angle_alpha 98.71(1)
_cell_angle_beta 107.14(1)
_cell_angle_gamma 103.14(1)
_cell_formula_units_Z 2
_cell_length_a 11.773(2)
_cell_length_b 12.071(2)
_cell_length_c 19.843(3)
_cell_volume 2550.8(8)
_diffrn_ambient_temperature 170
_diffrn_radiation_probe x-ray
_diffrn_radiation_type MoK\a
_diffrn_radiation_wavelength 0.71073
_exptl_absorpt_coefficient_mu 3.520
_exptl_crystal_density_diffrn 2.265
_exptl_crystal_F_000 1658
_refine_ls_goodness_of_fit_ref 1.225
_refine_ls_number_parameters 587
_refine_ls_number_reflns 11640
_refine_ls_R_factor_gt 0.0576
_refine_ls_wR_factor_gt 0.1467
_cod_data_source_file EJSSIC-1997-34-231-238.cif
_cod_data_source_block CuNd2
_cod_original_cell_volume 20
_cod_database_code 4030866

loop_
_symmetry_equiv_pos_site_id
_symmetry_equiv_pos_as_xyz
1 x,y,z
2 -x,-y,-z

loop_
_atom_site_label
_atom_site_type_symbol
_atom_site_thermal_displace_type
_atom_site_fract_x
_atom_site_fract_y
_atom_site_fract_z
_atom_site_occupancy
_atom_site_U_iso_or_equiv
Nd1 Nd Uiso 0.72030(10) 0.19790(10) 0.20190(10) 1.000 0.0200(10)
Nd2 Nd Uiso 0.79040(10) 0.56760(10) 0.30010(10) 1.000 0.0200(10)
Cu Cu Uiso 0.77270(10) 0.90000(10) 0.27240(10) 1.000 0.0260(10)
CI81 Cl Uiso 0.0989(2) 0.2411(2) 0.36440(10) 1.000 0.0410(10)
C182 Cl Uiso 0.1583(2) 0.4050(2) 0.27970(10) 1.000 0.0440(10)
Cl11 Cl Uiso 0.5293(2) 0.91110(10) 0.42150(10) 1.000 0.0350(10)
Cl12 Cl Uiso 0.42770(10) 0.6661(2) 0.35860(10) 1.000 0.0340(10)
Cl13 Cl Uiso 0.6516(2) 0.7485(2) 0.48360(10) 1.000 0.0350(10)
Cl21 Cl Uiso 0.3252(2) 0.9468(2) 0.10300(10) 1.000 0.0470(10)
Cl22 Cl Uiso 0.3515(2) 0.8258(3) 0.21820(10) 1.000 0.0610(10)
Cl23 Cl Uiso 0.3671(2) 0.7207(2) 0.08100(10) 1.000 0.0630(10)
Cl31 Cl Uiso 0.9632(5) 0.8388(3) 0.0969(3) 1.000 0.0139(2)
Cl32 Cl Uiso 0.1095(3) 0.0663(5) 0.1757(2) 1.000 0.0132(2)
Cl33 Cl Uiso 0.9101(4) 0.0349(5) 0.0507(2) 1.000 0.0131(2)
Cl41 Cl Uiso 0.1824(2) 0.7665(2) 0.39710(10) 1.000 0.0420(10)
Cl42 Cl Uiso 0.2112(2) 0.9933(2) 0.36710(10) 1.000 0.0430(10)
Cl43 Cl Uiso 0.1309(2) 0.9463(2) 0.48720(10) 1.000 0.0450(10)
Cl51 Cl Uiso 0.5037(2) 0.4208(2) 0.41790(10) 1.000 0.0430(10)
Cl52 Cl Uiso 0.3900(2) 0.2048(2) 0.31240(10) 1.000 0.0510(10)
Cl53 Cl Uiso 0.5920(2) 0.2203(2) 0.44130(10) 1.000 0.0450(10)
Cl61 Cl Uiso 0.2840(2) 0.2803(2) 0.1065(2) 1.000 0.0650(10)
Cl62 Cl Uiso 0.4415(2) 0.4398(2) 0.05680(10) 1.000 0.0620(10)
Cl63 Cl Uiso 0.4221(2) 0.5044(2) 0.19860(10) 1.000 0.0580(10)
Cl71 Cl Uiso 0.9657(2) 0.3578(2) 0.05480(10) 1.000 0.0550(10)
Cl72 Cl Uiso 0.8302(2) 0.5309(2) 0.04540(10) 1.000 0.0420(10)
Cl73 Cl Uiso 0.0762(2) 0.5859(2) 0.14880(10) 1.000 0.0450(10)
Cl83 Cl Uiso 0.21870(10) 0.4816(2) 0.43390(10) 1.000 0.0370(10)
OW1 O Uiso 0.7115(4) 0.6529(4) 0.1901(3) 1.000 0.0350(10)
OW2 O Uiso 0.7874(4) 0.1015(4) 0.3155(2) 1.000 0.0300(10)
OW3 O Uiso 0.8677(4) 0.6533(5) 0.4333(3) 1.000 0.0360(10)
OW4 O Uiso 0.6582(5) 0.1146(4) 0.0690(3) 1.000 0.0370(10)
O11 O Uiso 0.6954(4) 0.8797(4) 0.3457(3) 1.000 0.0310(10)
O12 O Uiso 0.6623(4) 0.6861(4) 0.3280(2) 1.000 0.0280(10)
O21 O Uiso 0.6047(4) 0.8403(4) 0.2016(3) 1.000 0.0300(10)
O22 O Uiso 0.5822(4) 0.0125(4) 0.1799(3) 1.000 0.0320(10)
O31 O Uiso 0.8462(4) 0.9017(4) 0.1962(3) 1.000 0.0350(10)
O32 O Uiso 0.8622(4) 0.0871(4) 0.1892(3) 1.000 0.0330(10)
O41 O Uiso 0.9406(4) 0.9390(4) 0.3429(3) 1.000 0.0330(10)
O42 O Uiso 0.9328(4) 0.7509(4) 0.3185(3) 1.000 0.0320(10)
O51 O Uiso 0.6285(4) 0.2404(4) 0.2928(2) 1.000 0.0300(10)
O52 O Uiso 0.6954(4) 0.4264(4) 0.3564(2) 1.000 0.0310(10)
O61 O Uiso 0.5255(5) 0.2392(4) 0.1357(3) 1.000 0.0360(10)
O62 O Uiso 0.6315(4) 0.4102(4) 0.2085(3) 1.000 0.0360(10)
O71 O Uiso 0.8147(4) 0.3329(4) 0.1439(2) 1.000 0.0300(10)
O72 O Uiso 0.8837(4) 0.5165(4) 0.2110(2) 1.000 0.0260(10)
O81 O Uiso 0.8919(4) 0.3290(4) 0.2936(2) 1.000 0.0320(10)
O82 O Uiso 0.9762(4) 0.5088(4) 0.3626(2) 1.000 0.0290(10)
C11 C Uiso 0.6484(5) 0.7820(5) 0.3529(3) 1.000 0.0230(10)
C12 C Uiso 0.5652(6) 0.7783(6) 0.4013(3) 1.000 0.0270(10)
C21 C Uiso 0.5429(5) 0.9081(6) 0.1782(3) 1.000 0.0250(10)
C22 C Uiso 0.4021(6) 0.8521(6) 0.1449(4) 1.000 0.036(2)
C31 C Uiso 0.8818(6) 0.9903(6) 0.1755(3) 1.000 0.0260(10)
C32 C Uiso 0.9638(6) 0.9789(6) 0.1267(4) 1.000 0.0350(10)
C41 C Uiso 0.9840(5) 0.8545(6) 0.3484(3) 1.000 0.0260(10)
C42 C Uiso 0.1220(6) 0.8880(6) 0.3981(4) 1.000 0.0290(10)
C51 C Uiso 0.6278(5) 0.3249(5) 0.3373(3) 1.000 0.0230(10)
C52 C Uiso 0.5290(6) 0.2958(6) 0.3751(3) 1.000 0.0270(10)
C61 C Uiso 0.5357(5) 0.3417(5) 0.1623(3) 1.000 0.0250(10)
C62 C Uiso 0.4223(6) 0.3895(6) 0.1339(4) 1.000 0.0310(10)
C71 C Uiso 0.8739(5) 0.4368(6) 0.1592(3) 1.000 0.0240(10)
C72 C Uiso 0.9379(6) 0.4757(6) 0.1058(4) 1.000 0.0310(10)
C81 C Uiso 0.9803(5) 0.4109(5) 0.3362(3) 1.000 0.0230(10)
C82 C Uiso 0.1088(5) 0.3855(5) 0.3546(3) 1.000 0.0250(10)
OW5 O Uiso 0.5948(6) 0.8827(5) 0.0206(3) 1.000 0.055(2)
OW6 O Uiso 0.0905(5) 0.6570(7) 0.5430(3) 1.000 0.057(2)

loop_
_atom_type_symbol
_atom_type_description
_atom_type_scat_dispersion_real
_atom_type_scat_dispersion_imag
_atom_type_scat_source
C C 0.0033 0.0016 ' International Tables Vol C Tables 4.2.6.8 and 6.1.1.4'
Cl Cl 0.1484 0.1585 ' International Tables Vol C Tables 4.2.6.8 and 6.1.1.4'
Cu Cu 0.3201 1.2651 ' International Tables Vol C Tables 4.2.6.8 and 6.1.1.4'
Nd Nd -0.1943 3.0179 ' International Tables Vol C Tables 4.2.6.8 and 6.1.1.4'
O O 0.0106 0.0060 ' International Tables Vol C Tables 4.2.6.8 and 6.1.1.4'

loop_
_geom_angle_atom_site_label_1
_geom_angle_atom_site_label_2
_geom_angle_atom_site_label_3
_geom_angle
_geom_angle_site_symmetry_1
_geom_angle_site_symmetry_3
_geom_angle_publ_flag
OW2 Nd1 OW4 130.86(16) . . yes
OW2 Nd1 O22 69.75(17) . . yes
OW2 Nd1 O32 68.71(17) . . yes
OW2 Nd1 O51 65.57(15) . . yes
OW2 Nd1 O61 133.79(18) . . yes
OW2 Nd1 O71 138.90(16) . . yes
OW2 Nd1 O81 70.15(15) . . yes
OW4 Nd1 O22 74.82(19) . . yes
OW4 Nd1 O32 74.38(19) . . yes
OW4 Nd1 O51 140.15(19) . . yes
OW4 Nd1 O61 69.9(2) . . yes
OW4 Nd1 O71 68.35(16) . . yes
OW4 Nd1 O81 137.41(18) . . yes
O22 Nd1 O32 83.25(18) . . yes
O22 Nd1 O51 81.52(18) . . yes
O22 Nd1 O61 81.42(18) . . yes
O22 Nd1 O71 143.14(19) . . yes
O22 Nd1 O81 139.81(19) . . yes
O32 Nd1 O51 134.28(18) . . yes
O32 Nd1 O61 143.7(2) . . yes
O32 Nd1 O71 88.36(18) . . yes
O32 Nd1 O81 84.92(18) . . yes
O51 Nd1 O61 75.28(17) . . yes
O51 Nd1 O71 127.21(17) . . yes
O51 Nd1 O81 79.76(17) . . yes
O61 Nd1 O71 84.57(18) . . yes
O61 Nd1 O81 126.66(18) . . yes
O71 Nd1 O81 74.36(15) . . yes
OW1 Nd2 OW3 132.23(19) . . yes
OW1 Nd2 O12 72.34(15) . . yes
OW1 Nd2 O42 72.19(18) . . yes
OW1 Nd2 O52 135.10(17) . . yes
OW1 Nd2 O62 73.60(17) . . yes
OW1 Nd2 O72 70.13(16) . . yes
OW1 Nd2 O82 138.76(17) . . yes
OW3 Nd2 O12 70.68(16) . . yes
OW3 Nd2 O42 74.4(2) . . yes
OW3 Nd2 O52 71.97(17) . . yes
OW3 Nd2 O62 141.10(19) . . yes
OW3 Nd2 O72 135.58(17) . . yes
OW3 Nd2 O82 69.04(16) . . yes
O12 Nd2 O42 83.19(17) . . yes
O12 Nd2 O52 87.78(17) . . yes
O12 Nd2 O62 98.88(17) . . yes
O12 Nd2 O72 142.14(16) . . yes
O12 Nd2 O82 139.70(15) . . yes
O42 Nd2 O52 146.27(18) . . yes
O42 Nd2 O62 143.3(2) . . yes
O42 Nd2 O72 80.94(18) . . yes
O42 Nd2 O82 85.16(17) . . yes
O52 Nd2 O62 70.23(16) . . yes
O52 Nd2 O72 122.97(17) . . yes
O52 Nd2 O82 80.98(16) . . yes
O62 Nd2 O72 75.21(17) . . yes
O62 Nd2 O82 113.06(17) . . yes
O72 Nd2 O82 72.63(14) . . yes
O11 Cu O21 86.2(2) . . yes
O11 Cu O31 173.7(2) . . yes
O11 Cu O41 93.0(2) . . yes
O11 Cu O42 93.44(19) . . yes
OW2 Cu O11 81.96(19) 1_565 . yes
O21 Cu O31 92.0(2) . . yes
O21 Cu O41 172.7(2) . . yes
O21 Cu O42 123.69(19) . . yes
OW2 Cu O21 102.23(19) 1_565 . yes
O31 Cu O41 88.0(2) . . yes
O31 Cu O42 82.51(19) . . yes
OW2 Cu O31 104.32(19) 1_565 . yes
O41 Cu O42 49.10(18) . . yes
OW2 Cu O41 84.80(19) 1_565 . yes
OW2 Cu O42 133.53(16) 1_565 . yes
Nd1 OW2 Cu 109.46(15) . 1_545 yes
Cu O11 C11 121.9(4) . . yes
Nd2 O12 C11 151.6(4) . . yes
Cu O21 C21 121.8(4) . . yes
Nd1 O22 C21 160.5(5) . 1_545 yes
Cu O31 C31 123.6(5) . . yes
Nd1 O32 C31 149.2(5) . 1_545 yes
Cu O41 C41 114.7(4) . . yes
Nd2 O42 Cu 103.46(18) . . yes
Nd2 O42 C41 153.8(5) . . yes
Cu O42 C41 67.8(4) . . yes
Nd1 O51 C51 140.4(4) . . yes
Nd2 O52 C51 137.1(4) . . yes
Nd1 O61 C61 106.9(4) . . yes
Nd2 O62 C61 168.4(5) . . yes
Nd1 O71 C71 137.7(4) . . yes
Nd2 O72 C71 143.2(4) . . yes
Nd1 O81 C81 170.4(4) . . yes
Nd2 O82 C81 116.6(4) . . yes
O11 C11 O12 128.0(6) . . yes
O11 C11 C12 115.7(6) . . yes
O12 C11 C12 116.2(5) . . yes
Cl11 C12 Cl12 108.9(4) . . yes
Cl11 C12 Cl13 109.4(3) . . yes
Cl11 C12 C11 113.2(5) . . yes
Cl12 C12 Cl13 109.6(4) . . yes
Cl12 C12 C11 109.8(4) . . yes
Cl13 C12 C11 105.9(5) . . yes
O21 C21 C22 115.1(6) . . yes
O21 C21 O22 127.9(6) . 1_565 yes
O22 C21 C22 117.1(6) 1_565 . yes
Cl21 C22 Cl22 108.5(4) . . yes
Cl21 C22 Cl23 109.3(4) . . yes
Cl21 C22 C21 112.0(5) . . yes
Cl22 C22 Cl23 110.7(4) . . yes
Cl22 C22 C21 105.9(5) . . yes
Cl23 C22 C21 110.5(5) . . yes
O31 C31 C32 115.1(6) . . yes
O31 C31 O32 128.3(7) . 1_565 yes
O32 C31 C32 116.6(6) 1_565 . yes
Cl31 C32 C31 113.8(5) . . yes
Cl31 C32 Cl33 108.1(5) . 1_565 yes
Cl31 C32 Cl32 111.6(5) . 1_665 yes
Cl33 C32 C31 109.2(5) 1_565 . yes
Cl32 C32 C31 107.0(5) 1_665 . yes
Cl32 C32 Cl33 106.9(5) 1_665 1_565 yes
O41 C41 O42 128.3(6) . . yes
O41 C41 C42 114.4(6) . 1_655 yes
O42 C41 C42 117.2(6) . 1_655 yes
Cl41 C42 Cl42 107.9(4) . . yes
Cl41 C42 Cl43 109.6(4) . . yes
Cl41 C42 C41 112.3(5) . 1_455 yes
Cl42 C42 Cl43 110.4(4) . . yes
Cl42 C42 C41 108.9(5) . 1_455 yes
Cl43 C42 C41 107.8(5) . 1_455 yes
O51 C51 O52 129.0(6) . . yes
O51 C51 C52 114.8(5) . . yes
O52 C51 C52 116.2(5) . . yes
Cl51 C52 Cl52 109.6(4) . . yes
Cl51 C52 Cl53 109.6(3) . . yes
Cl51 C52 C51 112.8(5) . . yes
Cl52 C52 Cl53 109.8(4) . . yes
Cl52 C52 C51 110.0(4) . . yes
Cl53 C52 C51 104.9(5) . . yes
O61 C61 O62 124.1(6) . . yes
O61 C61 C62 118.0(6) . . yes
O62 C61 C62 117.9(6) . . yes
Cl61 C62 Cl62 108.9(4) . . yes
Cl61 C62 Cl63 109.9(4) . . yes
Cl61 C62 C61 111.5(5) . . yes
Cl62 C62 Cl63 110.3(4) . . yes
Cl62 C62 C61 104.3(5) . . yes
Cl63 C62 C61 111.8(5) . . yes
O71 C71 O72 128.1(6) . . yes
O71 C71 C72 116.1(5) . . yes
O72 C71 C72 115.7(6) . . yes
Cl71 C72 Cl72 108.9(4) . . yes
Cl71 C72 C71 112.2(5) . . yes
Cl71 C72 Cl73 109.2(4) . 1_655 yes
Cl72 C72 C71 104.9(5) . . yes
Cl72 C72 Cl73 109.1(4) . 1_655 yes
Cl73 C72 C71 112.4(5) 1_655 . yes
O81 C81 O82 126.6(6) . . yes
O81 C81 C82 114.7(5) . 1_655 yes
O82 C81 C82 118.6(5) . 1_655 yes
CI81 C82 C182 108.9(3) . . yes
CI81 C82 Cl83 108.2(3) . . yes
CI81 C82 C81 112.5(4) . 1_455 yes
C182 C82 Cl83 109.4(3) . . yes
C182 C82 C81 105.6(4) . 1_455 yes
Cl83 C82 C81 112.3(4) . 1_455 yes

loop_
_geom_bond_atom_site_label_1
_geom_bond_atom_site_label_2
_geom_bond_distance
_geom_bond_site_symmetry_2
_geom_bond_publ_flag
Nd1 OW2 2.687(4) . yes
Nd1 OW4 2.495(6) . yes
Nd1 O22 2.340(5) . yes
Nd1 O32 2.409(5) . yes
Nd1 O51 2.410(5) . yes
Nd1 O61 2.485(6) . yes
Nd1 O71 2.390(5) . yes
Nd1 O81 2.325(5) . yes
Nd2 OW1 2.571(6) . yes
Nd2 OW3 2.492(6) . yes
Nd2 O12 2.421(5) . yes
Nd2 O42 2.355(5) . yes
Nd2 O52 2.419(5) . yes
Nd2 O62 2.397(5) . yes
Nd2 O72 2.416(5) . yes
Nd2 O82 2.490(5) . yes
Cu O11 1.947(6) . yes
Cu O21 1.953(6) . yes
Cu O31 1.951(6) . yes
Cu O41 1.958(6) . yes
Cu O42 2.942(5) . yes
Cu OW2 2.402(5) 1_565 yes
CI81 C82 1.765(6) . yes
C182 C82 1.777(6) . yes
Cl11 C12 1.767(7) . yes
Cl12 C12 1.738(7) . yes
Cl13 C12 1.788(6) . yes
Cl21 C22 1.770(8) . yes
Cl22 C22 1.771(8) . yes
Cl23 C22 1.755(8) . yes
Cl31 C32 1.703(8) . yes
Cl32 C32 1.698(9) 1_445 yes
Cl33 C32 1.753(9) 1_545 yes
Cl41 C42 1.769(8) . yes
Cl42 C42 1.763(8) . yes
Cl43 C42 1.764(8) . yes
Cl51 C52 1.747(7) . yes
Cl52 C52 1.732(7) . yes
Cl53 C52 1.789(7) . yes
Cl61 C62 1.723(8) . yes
Cl62 C62 1.784(8) . yes
Cl63 C62 1.742(8) . yes
Cl71 C72 1.769(8) . yes
Cl72 C72 1.794(8) . yes
Cl73 C72 1.732(8) 1_455 yes
Cl83 C82 1.749(6) . yes
O11 C11 1.232(8) . yes
O12 C11 1.254(8) . yes
O21 C21 1.266(8) . yes
O22 C21 1.231(9) 1_545 yes
O31 C31 1.232(9) . yes
O32 C31 1.247(9) 1_545 yes
O41 C41 1.246(9) . yes
O42 C41 1.225(9) . yes
O51 C51 1.247(7) . yes
O52 C51 1.231(8) . yes
O61 C61 1.233(8) . yes
O62 C61 1.238(8) . yes
O71 C71 1.230(9) . yes
O72 C71 1.255(7) . yes
O81 C81 1.239(7) . yes
O82 C81 1.236(8) . yes
C11 C12 1.559(9) . no
C21 C22 1.533(10) . no
C31 C32 1.568(10) . no
C41 C42 1.553(10) 1_655 no
C51 C52 1.564(9) . no
C61 C62 1.562(10) . no
C71 C72 1.540(10) . no
C81 C82 1.561(9) 1_655 no

loop_
_geom_torsion_atom_site_label_1
_geom_torsion_atom_site_label_2
_geom_torsion_atom_site_label_3
_geom_torsion_atom_site_label_4
_geom_torsion
_geom_torsion_site_symmetry_1
_geom_torsion_site_symmetry_3
_geom_torsion_site_symmetry_4
_geom_torsion_publ_flag
OW4 Nd1 OW2 Cu -2.6(3) . . 1_545 no
O22 Nd1 OW2 Cu 43.9(2) . . 1_545 no
O32 Nd1 OW2 Cu -46.6(2) . . 1_545 no
O51 Nd1 OW2 Cu 133.6(2) . . 1_545 no
O61 Nd1 OW2 Cu 98.9(3) . . 1_545 no
O71 Nd1 OW2 Cu -107.1(2) . . 1_545 no
O81 Nd1 OW2 Cu -138.9(2) . . 1_545 no
OW2 Nd1 O32 C31 74.9(9) . . 1_545 no
OW4 Nd1 O32 C31 -72.0(9) . . 1_545 no
O22 Nd1 O32 C31 4.1(9) . . 1_545 no
O51 Nd1 O32 C31 75.2(9) . . 1_545 no
O61 Nd1 O32 C31 -61.4(10) . . 1_545 no
O71 Nd1 O32 C31 -140.0(9) . . 1_545 no
O81 Nd1 O32 C31 145.6(9) . . 1_545 no
OW2 Nd1 O51 C51 115.9(6) . . . no
OW4 Nd1 O51 C51 -118.9(6) . . . no
O22 Nd1 O51 C51 -172.6(6) . . . no
O32 Nd1 O51 C51 115.6(6) . . . no
O61 Nd1 O51 C51 -89.3(6) . . . no
O71 Nd1 O51 C51 -18.1(7) . . . no
O81 Nd1 O51 C51 43.1(6) . . . no
OW2 Nd1 O61 C61 95.3(5) . . . no
OW4 Nd1 O61 C61 -136.8(5) . . . no
O22 Nd1 O61 C61 146.3(5) . . . no
O32 Nd1 O61 C61 -147.6(4) . . . no
O51 Nd1 O61 C61 62.9(4) . . . no
O71 Nd1 O61 C61 -67.9(4) . . . no
O81 Nd1 O61 C61 -2.0(5) . . . no
OW2 Nd1 O71 C71 -62.8(7) . . . no
OW4 Nd1 O71 C71 169.2(7) . . . no
O22 Nd1 O71 C71 166.6(6) . . . no
O32 Nd1 O71 C71 -117.0(7) . . . no
O51 Nd1 O71 C71 31.8(7) . . . no
O61 Nd1 O71 C71 98.7(7) . . . no
O81 Nd1 O71 C71 -31.8(6) . . . no
OW1 Nd2 O12 C11 -89.1(8) . . . no
OW3 Nd2 O12 C11 60.2(8) . . . no
O42 Nd2 O12 C11 -15.6(8) . . . no
O52 Nd2 O12 C11 131.8(8) . . . no
O62 Nd2 O12 C11 -158.6(8) . . . no
O72 Nd2 O12 C11 -81.3(8) . . . no
O82 Nd2 O12 C11 58.6(9) . . . no
OW1 Nd2 O42 Cu 42.55(17) . . . no
OW1 Nd2 O42 C41 109.3(11) . . . no
OW3 Nd2 O42 Cu -102.8(2) . . . no
OW3 Nd2 O42 C41 -36.1(10) . . . no
O12 Nd2 O42 Cu -31.04(17) . . . no
O12 Nd2 O42 C41 35.7(10) . . . no
O52 Nd2 O42 Cu -106.6(3) . . . no
O52 Nd2 O42 C41 -39.9(12) . . . no
O62 Nd2 O42 Cu 64.7(3) . . . no
O62 Nd2 O42 C41 131.4(10) . . . no
O72 Nd2 O42 Cu 114.47(19) . . . no
O72 Nd2 O42 C41 -178.8(11) . . . no
O82 Nd2 O42 Cu -172.39(18) . . . no
O82 Nd2 O42 C41 -105.7(11) . . . no
OW1 Nd2 O52 C51 53.1(7) . . . no
OW3 Nd2 O52 C51 -174.5(7) . . . no
O12 Nd2 O52 C51 115.1(6) . . . no
O42 Nd2 O52 C51 -170.6(6) . . . no
O62 Nd2 O52 C51 14.9(6) . . . no
O72 Nd2 O52 C51 -41.3(7) . . . no
O82 Nd2 O52 C51 -103.7(6) . . . no
OW1 Nd2 O72 C71 -96.5(7) . . . no
OW3 Nd2 O72 C71 132.8(7) . . . no
O12 Nd2 O72 C71 -104.4(7) . . . no
O42 Nd2 O72 C71 -170.8(7) . . . no
O52 Nd2 O72 C71 35.0(7) . . . no
O62 Nd2 O72 C71 -19.0(7) . . . no
O82 Nd2 O72 C71 101.5(7) . . . no
OW1 Nd2 O82 C81 -81.8(5) . . . no
OW3 Nd2 O82 C81 147.3(5) . . . no
O12 Nd2 O82 C81 148.9(4) . . . no
O42 Nd2 O82 C81 -137.6(4) . . . no
O52 Nd2 O82 C81 73.3(4) . . . no
O62 Nd2 O82 C81 9.4(5) . . . no
O72 Nd2 O82 C81 -55.6(4) . . . no
O21 Cu O11 C11 71.2(5) . . . no
O41 Cu O11 C11 -101.6(5) . . . no
O42 Cu O11 C11 -52.4(5) . . . no
OW2 Cu O11 C11 174.1(5) 1_565 . . no
O11 Cu O21 C21 95.0(5) . . . no
O31 Cu O21 C21 -91.1(5) . . . no
O42 Cu O21 C21 -173.4(4) . . . no
OW2 Cu O21 C21 14.1(5) 1_565 . . no
O21 Cu O31 C31 98.9(6) . . . no
O41 Cu O31 C31 -88.4(6) . . . no
O42 Cu O31 C31 -137.4(6) . . . no
OW2 Cu O31 C31 -4.3(6) 1_565 . . no
O11 Cu O41 C41 93.9(5) . . . no
O31 Cu O41 C41 -79.9(5) . . . no
O42 Cu O41 C41 1.9(4) . . . no
OW2 Cu O41 C41 175.5(5) 1_565 . . no
O11 Cu O42 Nd2 61.2(2) . . . no
O11 Cu O42 C41 -92.8(4) . . . no
O21 Cu O42 Nd2 -26.5(3) . . . no
O21 Cu O42 C41 179.5(4) . . . no
O31 Cu O42 Nd2 -114.0(2) . . . no
O31 Cu O42 C41 92.1(4) . . . no
O41 Cu O42 Nd2 152.1(3) . . . no
O41 Cu O42 C41 -1.9(4) . . . no
OW2 Cu O42 Nd2 143.4(2) 1_565 . . no
OW2 Cu O42 C41 -10.6(5) 1_565 . . no
O11 Cu OW2 Nd1 -135.7(2) . 1_565 1_565 no
O21 Cu OW2 Nd1 -51.4(2) . 1_565 1_565 no
O31 Cu OW2 Nd1 43.9(2) . 1_565 1_565 no
O41 Cu OW2 Nd1 130.5(2) . 1_565 1_565 no
O42 Cu OW2 Nd1 137.18(19) . 1_565 1_565 no
Cu O11 C11 O12 15.5(9) . . . no
Cu O11 C11 C12 -166.9(4) . . . no
Nd2 O12 C11 O11 41.4(12) . . . no
Nd2 O12 C11 C12 -136.3(7) . . . no
Cu O21 C21 C22 -159.8(4) . . . no
Cu O21 C21 O22 19.3(9) . . 1_565 no
Cu O31 C31 C32 167.1(4) . . . no
Cu O31 C31 O32 -11.9(10) . . 1_565 no
Nd1 O32 C31 O31 -43.3(13) . 1_545 1_545 no
Nd1 O32 C31 C32 137.7(8) . 1_545 1_545 no
Cu O41 C41 O42 -4.3(9) . . . no
Cu O41 C41 C42 173.7(4) . . 1_655 no
Nd2 O42 C41 O41 -72.0(13) . . . no
Nd2 O42 C41 C42 110.0(10) . . 1_655 no
Cu O42 C41 O41 2.8(6) . . . no
Cu O42 C41 C42 -175.2(6) . . 1_655 no
Nd1 O51 C51 O52 -10.5(11) . . . no
Nd1 O51 C51 C52 171.2(4) . . . no
Nd2 O52 C51 O51 38.2(10) . . . no
Nd2 O52 C51 C52 -143.5(5) . . . no
Nd1 O61 C61 O62 5.9(8) . . . no
Nd1 O61 C61 C62 -176.4(4) . . . no
Nd1 O71 C71 O72 -16.3(11) . . . no
Nd1 O71 C71 C72 167.6(5) . . . no
Nd2 O72 C71 O71 -17.5(12) . . . no
Nd2 O72 C71 C72 158.6(5) . . . no
Nd2 O82 C81 O81 -18.3(8) . . . no
Nd2 O82 C81 C82 159.2(4) . . 1_655 no
O11 C11 C12 Cl11 12.1(7) . . . no
O11 C11 C12 Cl12 134.0(5) . . . no
O11 C11 C12 Cl13 -107.8(6) . . . no
O12 C11 C12 Cl11 -170.0(4) . . . no
O12 C11 C12 Cl12 -48.1(7) . . . no
O12 C11 C12 Cl13 70.1(6) . . . no
O21 C21 C22 Cl21 -172.2(5) . . . no
O21 C21 C22 Cl22 69.8(6) . . . no
O21 C21 C22 Cl23 -50.1(7) . . . no
O22 C21 C22 Cl21 8.6(8) 1_565 . . no
O22 C21 C22 Cl22 -109.4(6) 1_565 . . no
O22 C21 C22 Cl23 130.7(5) 1_565 . . no
O31 C31 C32 Cl31 12.2(8) . . . no
O31 C31 C32 Cl33 133.1(6) . . 1_565 no
O31 C31 C32 Cl32 -111.6(6) . . 1_665 no
O32 C31 C32 Cl31 -168.7(6) 1_565 . . no
O32 C31 C32 Cl33 -47.8(7) 1_565 . 1_565 no
O32 C31 C32 Cl32 67.5(7) 1_565 . 1_665 no
O41 C41 C42 Cl41 -174.5(5) . 1_655 1_655 no
O41 C41 C42 Cl42 -55.1(7) . 1_655 1_655 no
O41 C41 C42 Cl43 64.7(7) . 1_655 1_655 no
O42 C41 C42 Cl41 3.7(8) . 1_655 1_655 no
O42 C41 C42 Cl42 123.1(6) . 1_655 1_655 no
O42 C41 C42 Cl43 -117.1(6) . 1_655 1_655 no
O51 C51 C52 Cl51 -164.4(4) . . . no
O51 C51 C52 Cl52 -41.7(7) . . . no
O51 C51 C52 Cl53 76.4(6) . . . no
O52 C51 C52 Cl51 17.1(7) . . . no
O52 C51 C52 Cl52 139.8(5) . . . no
O52 C51 C52 Cl53 -102.2(6) . . . no
O61 C61 C62 Cl61 30.6(8) . . . no
O61 C61 C62 Cl62 -86.8(6) . . . no
O61 C61 C62 Cl63 154.1(5) . . . no
O62 C61 C62 Cl61 -151.6(5) . . . no
O62 C61 C62 Cl62 91.1(6) . . . no
O62 C61 C62 Cl63 -28.1(8) . . . no
O71 C71 C72 Cl71 -23.6(8) . . . no
O71 C71 C72 Cl72 94.5(6) . . . no
O71 C71 C72 Cl73 -147.1(5) . . 1_655 no
O72 C71 C72 Cl71 159.8(5) . . . no
O72 C71 C72 Cl72 -82.1(6) . . . no
O72 C71 C72 Cl73 36.3(8) . . 1_655 no
O81 C81 C82 CI81 -39.0(6) . 1_655 1_655 no
O81 C81 C82 C182 79.6(6) . 1_655 1_655 no
O81 C81 C82 Cl83 -161.3(4) . 1_655 1_655 no
O82 C81 C82 CI81 143.3(5) . 1_655 1_655 no
O82 C81 C82 C182 -98.2(5) . 1_655 1_655 no
O82 C81 C82 Cl83 21.0(7) . 1_655 1_655 no
